data_7709117
loop_
_publ_author_name
'H\"uttenschmidt, Mareike'
'Lange, Helge'
'Cordero, Miguel A. Arg\"uello'
'Villinger, Alexander'
'Lochbrunner, Stefan'
'Seidel, Wolfram Willy'

_publ_section_title
;
 Development and application of redox-active cyclometallating ligands
 based on W(II) alkyne complexes
;
_journal_name_full 'Dalton Transactions'
_journal_paper_doi 10.1039/D1DT02393D
_journal_year 2022
_chemical_formula_moiety '0.77(C54 H52 Cl1 P4 Ru), 0.23(C54 H52 Cl2 P4 Ru),0.89(C4 H8 O)'
_chemical_formula_sum 'C57.57 H59.14 Cl1.23 O0.89 P4 Ru'
_chemical_formula_weight 1033.77
_chemical_name_systematic Bis(1,3-diphenylphosphinyl)propane-ruthenium(I)chloride
_space_group_crystal_system monoclinic
_space_group_IT_number 14
_space_group_name_Hall '-P 2yn'
_space_group_name_H-M_alt 'P 1 21/n 1'
_atom_sites_solution_hydrogens geom
_audit_creation_method SHELXL-2014/7
_audit_update_record
;
2021-06-30 deposited with the CCDC.	2021-12-17 downloaded from the CCDC.
;
_cell_angle_alpha 90
_cell_angle_beta 100.466(2)
_cell_angle_gamma 90
_cell_formula_units_Z 4
_cell_length_a 13.1304(9)
_cell_length_b 10.5290(7)
_cell_length_c 35.658(2)
_cell_measurement_reflns_used 9986
_cell_measurement_temperature 123(2)
_cell_measurement_theta_max 32.07
_cell_measurement_theta_min 2.26
_cell_volume 4847.7(5)
_computing_cell_refinement 'Bruker Apex V7.51A'
_computing_data_collection 'Bruker Apex V7.51A'
_computing_data_reduction 'Bruker SAINT'
_computing_molecular_graphics 'ORTEP-3v2.01 (Farrugia, 1997)'
_computing_publication_material 'SHELXL-2014/7 (Sheldrick, 2014)'
_computing_structure_refinement 'SHELXL-2014/7 (Sheldrick, 2014)'
_computing_structure_solution 'Bruker SHELXTL'
_diffrn_ambient_temperature 123(2)
_diffrn_measured_fraction_theta_full 0.999
_diffrn_measured_fraction_theta_max 0.999
_diffrn_measurement_device_type 'Bruker D8 QUEST diffractometer'
_diffrn_measurement_method 'phi and omega scans'
_diffrn_radiation_type MoK\a
_diffrn_radiation_wavelength 0.71073
_diffrn_reflns_av_R_equivalents 0.0606
_diffrn_reflns_av_unetI/netI 0.0394
_diffrn_reflns_Laue_measured_fraction_full 0.999
_diffrn_reflns_Laue_measured_fraction_max 0.999
_diffrn_reflns_limit_h_max 18
_diffrn_reflns_limit_h_min -18
_diffrn_reflns_limit_k_max 14
_diffrn_reflns_limit_k_min -14
_diffrn_reflns_limit_l_max 50
_diffrn_reflns_limit_l_min -50
_diffrn_reflns_number 106999
_diffrn_reflns_point_group_measured_fraction_full 0.999
_diffrn_reflns_point_group_measured_fraction_max 0.999
_diffrn_reflns_theta_full 25.242
_diffrn_reflns_theta_max 30.000
_diffrn_reflns_theta_min 2.256
_diffrn_source 'microfocus sealed tube'
_exptl_absorpt_coefficient_mu 0.564
_exptl_absorpt_correction_T_max 0.7471
_exptl_absorpt_correction_T_min 0.7066
_exptl_absorpt_correction_type multi-scan
_exptl_absorpt_process_details '(SADABS; Sheldrick, 2014)'
_exptl_crystal_colour yellow
_exptl_crystal_density_diffrn 1.416
_exptl_crystal_description block
_exptl_crystal_F_000 2146
_exptl_crystal_recrystallization_method 'Re-crystallisation from solvent: THF/n-pentane'
_exptl_crystal_size_max 0.270
_exptl_crystal_size_mid 0.100
_exptl_crystal_size_min 0.060
_refine_diff_density_max 1.215
_refine_diff_density_min -1.311
_refine_diff_density_rms 0.102
_refine_ls_extinction_method none
_refine_ls_goodness_of_fit_ref 1.196
_refine_ls_hydrogen_treatment constr
_refine_ls_matrix_type full
_refine_ls_number_parameters 681
_refine_ls_number_reflns 14139
_refine_ls_number_restraints 239
_refine_ls_restrained_S_all 1.194
_refine_ls_R_factor_all 0.0680
_refine_ls_R_factor_gt 0.0522
_refine_ls_shift/su_max 0.005
_refine_ls_shift/su_mean 0.000
_refine_ls_structure_factor_coef Fsqd
_refine_ls_weighting_details 'w=1/[\s^2^(Fo^2^)+(0.0164P)^2^+14.1107P] where P=(Fo^2^+2Fc^2^)/3'
_refine_ls_weighting_scheme calc
_refine_ls_wR_factor_gt 0.1017
_refine_ls_wR_factor_ref 0.1062
_reflns_Friedel_coverage 0.000
_reflns_number_gt 11797
_reflns_number_total 14139
_reflns_threshold_expression 'I > 2\s(I)'
_cod_data_source_file d1dt02393d2.cif
_cod_data_source_block is_hl357
_cod_original_cell_volume 4847.7(6)
_cod_original_sg_symbol_H-M 'P 21/n'
_cod_database_code 7709117
_shelx_shelxl_version_number 2014/7
_shelx_space_group_comment
;
The symmetry employed for this shelxl refinement is uniquely defined
by the following loop, which should always be used as a source of
symmetry information in preference to the above space-group names.
They are only intended as comments.
;
_shelx_estimated_absorpt_t_min 0.863
_shelx_estimated_absorpt_t_max 0.967

loop_
_space_group_symop_operation_xyz
'x, y, z'
'-x+1/2, y+1/2, -z+1/2'
'-x, -y, -z'
'x-1/2, -y-1/2, z-1/2'

loop_
_atom_site_label
_atom_site_type_symbol
_atom_site_fract_x
_atom_site_fract_y
_atom_site_fract_z
_atom_site_U_iso_or_equiv
_atom_site_adp_type
_atom_site_occupancy
_atom_site_site_symmetry_order
_atom_site_calc_flag
_atom_site_refinement_flags_posn
_atom_site_refinement_flags_adp
_atom_site_refinement_flags_occupancy
_atom_site_disorder_assembly
_atom_site_disorder_group
O1 O 0.2665(4) 0.9123(4) 0.61189(12) 0.0698(12) Uani 0.893(6) 1 d . U P . .
C55 C 0.2820(5) 1.0223(6) 0.63455(16) 0.0608(13) Uani 0.893(6) 1 d . U P . .
H55A H 0.2356 1.0911 0.6228 0.073 Uiso 0.893(6) 1 calc R U P . .
H55B H 0.3545 1.0517 0.6371 0.073 Uiso 0.893(6) 1 calc R U P . .
C56 C 0.2579(6) 0.9882(6) 0.67376(18) 0.0671(14) Uani 0.893(6) 1 d . U P . .
H56A H 0.3135 1.0183 0.6944 0.081 Uiso 0.893(6) 1 calc R U P . .
H56B H 0.1913 1.0261 0.6773 0.081 Uiso 0.893(6) 1 calc R U P . .
C57 C 0.2521(7) 0.8508(6) 0.6734(2) 0.0828(16) Uani 0.893(6) 1 d . U P . .
H57A H 0.1972 0.8204 0.6870 0.099 Uiso 0.893(6) 1 calc R U P . .
H57B H 0.3190 0.8125 0.6853 0.099 Uiso 0.893(6) 1 calc R U P . .
C58 C 0.2264(6) 0.8205(6) 0.63190(18) 0.0718(15) Uani 0.893(6) 1 d . U P . .
H58A H 0.2557 0.7368 0.6270 0.086 Uiso 0.893(6) 1 calc R U P . .
H58B H 0.1503 0.8165 0.6236 0.086 Uiso 0.893(6) 1 calc R U P . .
Ru01 Ru 0.82956(2) 0.53053(2) 0.62539(2) 0.01062(5) Uani 1 1 d . . . . .
Cl1 Cl 0.92845(6) 0.73952(7) 0.63671(2) 0.01912(14) Uani 1 1 d . . . . .
P1 P 0.84330(5) 0.45695(7) 0.68939(2) 0.01201(13) Uani 1 1 d . . . . .
P2 P 0.67162(6) 0.62937(7) 0.63348(2) 0.01253(14) Uani 1 1 d . . . . .
P3 P 0.79646(5) 0.56951(7) 0.55973(2) 0.01145(13) Uani 1 1 d D . . . .
P4 P 0.99164(5) 0.44350(7) 0.61709(2) 0.01074(13) Uani 1 1 d . . . . .
C1 C 0.7138(2) 0.4426(3) 0.70244(8) 0.0168(6) Uani 1 1 d . . . . .
H1A H 0.6659 0.4028 0.6810 0.020 Uiso 1 1 calc R U . . .
H1B H 0.7186 0.3859 0.7248 0.020 Uiso 1 1 calc R U . . .
C2 C 0.6691(2) 0.5704(3) 0.71182(8) 0.0211(6) Uani 1 1 d . . . . .
H2A H 0.7053 0.5975 0.7374 0.025 Uiso 1 1 calc R U . . .
H2B H 0.5952 0.5580 0.7134 0.025 Uiso 1 1 calc R U . . .
C3 C 0.6766(2) 0.6779(3) 0.68353(8) 0.0167(6) Uani 1 1 d . . . . .
H3A H 0.7423 0.7241 0.6922 0.020 Uiso 1 1 calc R U . . .
H3B H 0.6193 0.7383 0.6844 0.020 Uiso 1 1 calc R U . . .
C4 C 0.8890(2) 0.2938(3) 0.69889(7) 0.0141(5) Uani 1 1 d . . . . .
C5 C 0.9916(2) 0.2673(3) 0.71606(8) 0.0183(6) Uani 1 1 d . . . . .
H5 H 1.0375 0.3351 0.7249 0.022 Uiso 1 1 calc R U . . .
C6 C 1.0268(3) 0.1427(3) 0.72028(9) 0.0251(7) Uani 1 1 d . . . . .
H6 H 1.0966 0.1262 0.7317 0.030 Uiso 1 1 calc R U . . .
C7 C 0.9611(3) 0.0429(3) 0.70796(9) 0.0281(7) Uani 1 1 d . . . . .
H7 H 0.9860 -0.0420 0.7101 0.034 Uiso 1 1 calc R U . . .
C8 C 0.8588(3) 0.0678(3) 0.69256(9) 0.0260(7) Uani 1 1 d . . . . .
H8 H 0.8125 -0.0007 0.6851 0.031 Uiso 1 1 calc R U . . .
C9 C 0.8228(3) 0.1917(3) 0.68789(8) 0.0205(6) Uani 1 1 d . . . . .
H9 H 0.7522 0.2071 0.6771 0.025 Uiso 1 1 calc R U . . .
C10 C 0.9068(2) 0.5392(3) 0.73343(7) 0.0144(5) Uani 1 1 d . . . . .
C11 C 0.9101(2) 0.4791(3) 0.76863(8) 0.0208(6) Uani 1 1 d . . . . .
H11 H 0.8876 0.3935 0.7693 0.025 Uiso 1 1 calc R U . . .
C12 C 0.9456(3) 0.5422(3) 0.80259(8) 0.0243(7) Uani 1 1 d . . . . .
H12 H 0.9475 0.5000 0.8263 0.029 Uiso 1 1 calc R U . . .
C13 C 0.9786(3) 0.6677(3) 0.80183(9) 0.0236(7) Uani 1 1 d . . . . .
H13 H 1.0029 0.7118 0.8250 0.028 Uiso 1 1 calc R U . . .
C14 C 0.9756(2) 0.7277(3) 0.76713(8) 0.0199(6) Uani 1 1 d . . . . .
H14 H 0.9982 0.8132 0.7666 0.024 Uiso 1 1 calc R U . . .
C15 C 0.9400(2) 0.6642(3) 0.73308(8) 0.0158(5) Uani 1 1 d . . . . .
H15 H 0.9383 0.7067 0.7095 0.019 Uiso 1 1 calc R U . . .
C16 C 0.6295(2) 0.7863(3) 0.61284(8) 0.0149(5) Uani 1 1 d . . . . .
C17 C 0.7014(2) 0.8852(3) 0.61853(9) 0.0189(6) Uani 1 1 d . . . . .
H17 H 0.7713 0.8676 0.6296 0.023 Uiso 1 1 calc R U . . .
C18 C 0.6723(3) 1.0085(3) 0.60824(9) 0.0236(7) Uani 1 1 d . . . . .
H18 H 0.7225 1.0746 0.6121 0.028 Uiso 1 1 calc R U . . .
C19 C 0.5709(3) 1.0360(3) 0.59239(9) 0.0263(7) Uani 1 1 d . . . . .
H19 H 0.5506 1.1210 0.5860 0.032 Uiso 1 1 calc R U . . .
C20 C 0.4993(3) 0.9389(3) 0.58598(9) 0.0251(7) Uani 1 1 d . . . . .
H20 H 0.4297 0.9573 0.5747 0.030 Uiso 1 1 calc R U . . .
C21 C 0.5279(2) 0.8144(3) 0.59584(8) 0.0190(6) Uani 1 1 d . . . . .
H21 H 0.4780 0.7483 0.5910 0.023 Uiso 1 1 calc R U . . .
C22 C 0.5499(2) 0.5381(3) 0.62411(8) 0.0148(5) Uani 1 1 d . . . . .
C23 C 0.4677(2) 0.5683(3) 0.64252(8) 0.0195(6) Uani 1 1 d . . . . .
H23 H 0.4741 0.6382 0.6596 0.023 Uiso 1 1 calc R U . . .
C24 C 0.3766(2) 0.4978(3) 0.63623(10) 0.0251(7) Uani 1 1 d . . . . .
H24 H 0.3222 0.5183 0.6495 0.030 Uiso 1 1 calc R U . . .
C25 C 0.3654(3) 0.3978(3) 0.61056(10) 0.0266(7) Uani 1 1 d . . . . .
H25 H 0.3031 0.3498 0.6059 0.032 Uiso 1 1 calc R U . . .
C26 C 0.4457(3) 0.3682(3) 0.59172(10) 0.0264(7) Uani 1 1 d . . . . .
H26 H 0.4376 0.3009 0.5737 0.032 Uiso 1 1 calc R U . . .
C27 C 0.5381(3) 0.4361(3) 0.59896(9) 0.0222(6) Uani 1 1 d . . . . .
H27 H 0.5935 0.4124 0.5866 0.027 Uiso 1 1 calc R U . . .
C28 C 0.9052(2) 0.6464(3) 0.54239(8) 0.0150(5) Uani 1 1 d . . . . .
H28A H 0.8826 0.6686 0.5152 0.018 Uiso 1 1 calc R U . . .
H28B H 0.9224 0.7265 0.5567 0.018 Uiso 1 1 calc R U . . .
C29 C 1.0028(2) 0.5659(3) 0.54628(8) 0.0172(6) Uani 1 1 d . . . . .
H29A H 1.0514 0.6072 0.5319 0.021 Uiso 1 1 calc R U . . .
H29B H 0.9842 0.4821 0.5344 0.021 Uiso 1 1 calc R U . . .
C30 C 1.0586(2) 0.5449(3) 0.58732(8) 0.0143(5) Uani 1 1 d . . . . .
H30A H 1.0709 0.6288 0.5999 0.017 Uiso 1 1 calc R U . . .
H30B H 1.1272 0.5068 0.5866 0.017 Uiso 1 1 calc R U . . .
C31 C 0.6913(2) 0.6735(3) 0.53668(7) 0.0142(5) Uani 1 1 d . . . . .
C32 C 0.7086(2) 0.8002(3) 0.52873(9) 0.0184(6) Uani 1 1 d . . . . .
H32 H 0.7754 0.8361 0.5368 0.022 Uiso 1 1 calc R U . . .
C33 C 0.6289(3) 0.8747(3) 0.50912(9) 0.0249(7) Uani 1 1 d . . . . .
H33 H 0.6420 0.9606 0.5033 0.030 Uiso 1 1 calc R U . . .
C34 C 0.5308(3) 0.8246(3) 0.49798(9) 0.0229(7) Uani 1 1 d . . . . .
H34 H 0.4767 0.8761 0.4846 0.027 Uiso 1 1 calc R U . . .
C35 C 0.5115(2) 0.7005(3) 0.50624(8) 0.0196(6) Uani 1 1 d . . . . .
H35 H 0.4438 0.6663 0.4990 0.023 Uiso 1 1 calc R U . . .
C36 C 0.5914(2) 0.6247(3) 0.52532(8) 0.0170(6) Uani 1 1 d . . . . .
H36 H 0.5778 0.5386 0.5307 0.020 Uiso 1 1 calc R U . . .
C37A C 0.7709(4) 0.4314(5) 0.52794(13) 0.0137(10) Uani 0.774(3) 1 d D . P A 1
C38A C 0.7519(5) 0.4479(5) 0.48827(15) 0.0160(9) Uani 0.774(3) 1 d . . P A 1
H38A H 0.7482 0.5312 0.4779 0.019 Uiso 0.774(3) 1 calc R U P A 1
C39A C 0.7385(4) 0.3438(5) 0.46412(13) 0.0187(9) Uani 0.774(3) 1 d . . P A 1
H39A H 0.7243 0.3561 0.4373 0.022 Uiso 0.774(3) 1 calc R U P A 1
C40A C 0.7455(4) 0.2217(5) 0.47892(15) 0.0225(10) Uani 0.774(3) 1 d . . P A 1
H40A H 0.7392 0.1503 0.4624 0.027 Uiso 0.774(3) 1 calc R U P A 1
C41A C 0.7621(3) 0.2048(4) 0.51830(13) 0.0207(9) Uani 0.774(3) 1 d . . P A 1
H41A H 0.7661 0.1215 0.5286 0.025 Uiso 0.774(3) 1 calc R U P A 1
C42A C 0.7727(3) 0.3088(4) 0.54247(12) 0.0163(8) Uani 0.774(3) 1 d . . P A 1
H42A H 0.7813 0.2962 0.5692 0.020 Uiso 0.774(3) 1 calc R U P A 1
C43A C 1.0044(9) 0.2871(9) 0.5962(3) 0.0133(13) Uani 0.774(3) 1 d . . P A 1
C44A C 1.0633(7) 0.2624(9) 0.5679(3) 0.0176(15) Uani 0.774(3) 1 d . . P A 1
H44A H 1.0985 0.3304 0.5583 0.021 Uiso 0.774(3) 1 calc R U P A 1
C45A C 1.0714(6) 0.1409(10) 0.5538(2) 0.0254(16) Uani 0.774(3) 1 d . . P A 1
H45A H 1.1097 0.1268 0.5340 0.030 Uiso 0.774(3) 1 calc R U P A 1
C46A C 1.0240(5) 0.0406(9) 0.5685(3) 0.0269(15) Uani 0.774(3) 1 d . . P A 1
H46A H 1.0304 -0.0428 0.5590 0.032 Uiso 0.774(3) 1 calc R U P A 1
C47A C 0.9671(6) 0.0610(10) 0.5969(3) 0.0244(17) Uani 0.774(3) 1 d . . P A 1
H47A H 0.9350 -0.0082 0.6073 0.029 Uiso 0.774(3) 1 calc R U P A 1
C48A C 0.9570(8) 0.1839(11) 0.6102(3) 0.0181(16) Uani 0.774(3) 1 d . . P A 1
H48A H 0.9166 0.1976 0.6294 0.022 Uiso 0.774(3) 1 calc R U P A 1
Cl2 Cl 0.7386(2) 0.3205(3) 0.61237(9) 0.0176(10) Uani 0.226(3) 1 d . . P A 2
C37B C 0.7763(15) 0.4388(10) 0.5212(4) 0.017(2) Uani 0.226(3) 1 d DG U P A 2
C38B C 0.7397(16) 0.4709(9) 0.4834(4) 0.017(2) Uani 0.226(3) 1 d G U P A 2
H38B H 0.7226 0.5566 0.4766 0.020 Uiso 0.226(3) 1 calc R U P A 2
C39B C 0.7280(13) 0.3777(12) 0.4553(3) 0.017(2) Uani 0.226(3) 1 d G U P A 2
H39B H 0.7030 0.3996 0.4294 0.021 Uiso 0.226(3) 1 calc R U P A 2
C40B C 0.7531(10) 0.2523(10) 0.4651(3) 0.018(2) Uani 0.226(3) 1 d G U P A 2
H40B H 0.7451 0.1885 0.4460 0.021 Uiso 0.226(3) 1 calc R U P A 2
C41B C 0.7897(9) 0.2201(8) 0.5030(3) 0.018(2) Uani 0.226(3) 1 d G U P A 2
H41B H 0.8068 0.1344 0.5097 0.022 Uiso 0.226(3) 1 calc R U P A 2
C42B C 0.8013(10) 0.3134(11) 0.5310(3) 0.017(2) Uani 0.226(3) 1 d G U P A 2
H42B H 0.8264 0.2914 0.5569 0.021 Uiso 0.226(3) 1 calc R U P A 2
C43B C 0.993(3) 0.280(3) 0.5956(11) 0.015(3) Uani 0.226(3) 1 d G U P A 2
C44B C 1.045(2) 0.257(3) 0.5659(10) 0.016(3) Uani 0.226(3) 1 d G U P A 2
H44B H 1.0803 0.3245 0.5558 0.019 Uiso 0.226(3) 1 calc R U P A 2
C45B C 1.0470(17) 0.135(3) 0.5508(8) 0.016(3) Uani 0.226(3) 1 d G U P A 2
H45B H 1.0831 0.1199 0.5304 0.019 Uiso 0.226(3) 1 calc R U P A 2
C46B C 0.9960(14) 0.037(2) 0.5655(8) 0.017(3) Uani 0.226(3) 1 d G U P A 2
H46B H 0.9971 -0.0463 0.5551 0.020 Uiso 0.226(3) 1 calc R U P A 2
C47B C 0.9433(19) 0.060(3) 0.5953(9) 0.014(3) Uani 0.226(3) 1 d G U P A 2
H47B H 0.9084 -0.0079 0.6053 0.017 Uiso 0.226(3) 1 calc R U P A 2
C48B C 0.942(3) 0.181(3) 0.6103(9) 0.015(3) Uani 0.226(3) 1 d G U P A 2
H48B H 0.9056 0.1967 0.6307 0.017 Uiso 0.226(3) 1 calc R U P A 2
C49 C 1.0985(2) 0.4333(3) 0.65881(7) 0.0134(5) Uani 1 1 d . . . . .
C50 C 1.1636(2) 0.3282(3) 0.66581(8) 0.0179(6) Uani 1 1 d . . . . .
H50 H 1.1536 0.2577 0.6489 0.022 Uiso 1 1 calc R U . . .
C51 C 1.2432(2) 0.3261(3) 0.69745(9) 0.0224(6) Uani 1 1 d . . . . .
H51 H 1.2877 0.2544 0.7019 0.027 Uiso 1 1 calc R U . . .
C52 C 1.2582(2) 0.4272(3) 0.72236(9) 0.0256(7) Uani 1 1 d . . . . .
H52 H 1.3118 0.4244 0.7442 0.031 Uiso 1 1 calc R U . . .
C53 C 1.1947(2) 0.5328(3) 0.71543(9) 0.0242(7) Uani 1 1 d . . . . .
H53 H 1.2052 0.6031 0.7324 0.029 Uiso 1 1 calc R U . . .
C54 C 1.1154(2) 0.5360(3) 0.68365(8) 0.0177(6) Uani 1 1 d . . . . .
H54 H 1.0726 0.6091 0.6789 0.021 Uiso 1 1 calc R U . . .

loop_
_atom_site_aniso_label
_atom_site_aniso_U_11
_atom_site_aniso_U_22
_atom_site_aniso_U_33
_atom_site_aniso_U_23
_atom_site_aniso_U_13
_atom_site_aniso_U_12
O1 0.088(3) 0.056(2) 0.071(2) -0.0302(18) 0.032(2) -0.021(2)
C55 0.083(3) 0.044(2) 0.059(3) -0.024(2) 0.023(2) -0.013(2)
C56 0.100(3) 0.043(2) 0.064(3) -0.021(2) 0.030(3) -0.016(2)
C57 0.125(4) 0.048(3) 0.078(3) -0.016(2) 0.022(3) -0.018(3)
C58 0.099(3) 0.048(3) 0.072(3) -0.025(2) 0.025(3) -0.021(3)
Ru01 0.00954(9) 0.01243(10) 0.01004(9) 0.00409(8) 0.00217(7) 0.00048(8)
Cl1 0.0215(3) 0.0193(3) 0.0171(3) 0.0036(3) 0.0052(3) 0.0045(3)
P1 0.0132(3) 0.0135(3) 0.0094(3) 0.0025(3) 0.0023(2) -0.0010(3)
P2 0.0132(3) 0.0128(3) 0.0123(3) -0.0002(3) 0.0041(2) 0.0015(3)
P3 0.0113(3) 0.0114(3) 0.0109(3) 0.0017(2) 0.0002(2) -0.0008(3)
P4 0.0101(3) 0.0121(3) 0.0099(3) 0.0012(2) 0.0017(2) -0.0009(2)
C1 0.0163(13) 0.0218(15) 0.0134(12) 0.0057(11) 0.0056(10) 0.0003(11)
C2 0.0194(15) 0.0296(17) 0.0158(13) 0.0034(12) 0.0071(11) 0.0035(13)
C3 0.0166(14) 0.0204(15) 0.0132(12) -0.0036(11) 0.0028(10) 0.0024(11)
C4 0.0199(14) 0.0136(13) 0.0102(11) 0.0030(10) 0.0067(10) -0.0002(11)
C5 0.0199(15) 0.0191(15) 0.0163(13) 0.0052(11) 0.0044(11) 0.0004(12)
C6 0.0274(17) 0.0233(16) 0.0265(16) 0.0098(13) 0.0095(13) 0.0082(13)
C7 0.048(2) 0.0145(15) 0.0262(16) 0.0058(13) 0.0184(15) 0.0081(15)
C8 0.041(2) 0.0188(15) 0.0204(15) -0.0004(12) 0.0120(14) -0.0069(14)
C9 0.0266(16) 0.0216(15) 0.0138(13) -0.0005(11) 0.0050(11) -0.0049(13)
C10 0.0152(13) 0.0164(14) 0.0116(11) 0.0005(10) 0.0029(9) 0.0005(11)
C11 0.0268(16) 0.0216(15) 0.0140(13) 0.0028(12) 0.0034(11) -0.0036(13)
C12 0.0295(17) 0.0317(18) 0.0113(12) 0.0020(13) 0.0028(11) 0.0010(14)
C13 0.0247(16) 0.0290(17) 0.0149(13) -0.0073(12) -0.0019(12) 0.0016(13)
C14 0.0195(15) 0.0191(15) 0.0202(14) -0.0029(12) 0.0014(11) -0.0008(12)
C15 0.0170(14) 0.0149(14) 0.0154(13) 0.0010(11) 0.0028(10) 0.0009(11)
C16 0.0185(14) 0.0144(13) 0.0124(12) -0.0009(10) 0.0049(10) 0.0029(11)
C17 0.0202(15) 0.0140(14) 0.0219(14) -0.0010(11) 0.0024(11) 0.0015(11)
C18 0.0329(18) 0.0109(14) 0.0266(16) -0.0027(12) 0.0043(13) 0.0009(12)
C19 0.0379(19) 0.0187(15) 0.0221(15) 0.0012(13) 0.0043(13) 0.0096(14)
C20 0.0258(16) 0.0278(18) 0.0201(14) 0.0040(13) -0.0002(12) 0.0102(13)
C21 0.0180(14) 0.0224(15) 0.0160(13) 0.0005(12) 0.0014(11) 0.0034(12)
C22 0.0154(13) 0.0135(13) 0.0158(12) 0.0016(11) 0.0034(10) 0.0010(11)
C23 0.0193(14) 0.0206(15) 0.0194(14) -0.0033(12) 0.0055(11) 0.0012(12)
C24 0.0157(14) 0.0295(18) 0.0316(17) 0.0009(14) 0.0083(12) 0.0001(12)
C25 0.0196(16) 0.0251(17) 0.0344(18) 0.0022(14) 0.0033(13) -0.0071(13)
C26 0.0335(19) 0.0208(16) 0.0257(16) -0.0054(13) 0.0074(14) -0.0082(14)
C27 0.0269(16) 0.0196(15) 0.0233(15) -0.0026(12) 0.0125(13) -0.0023(13)
C28 0.0161(13) 0.0160(14) 0.0127(12) 0.0030(10) 0.0024(10) -0.0029(11)
C29 0.0153(13) 0.0248(16) 0.0129(12) 0.0038(11) 0.0062(10) -0.0011(11)
C30 0.0112(12) 0.0177(14) 0.0138(12) 0.0012(10) 0.0021(9) -0.0025(10)
C31 0.0181(13) 0.0151(13) 0.0092(11) 0.0011(10) 0.0017(10) 0.0031(11)
C32 0.0189(14) 0.0138(14) 0.0225(14) 0.0025(11) 0.0035(11) 0.0012(11)
C33 0.0336(18) 0.0155(15) 0.0275(16) 0.0084(13) 0.0103(14) 0.0072(13)
C34 0.0255(16) 0.0240(16) 0.0185(14) 0.0038(12) 0.0023(12) 0.0118(13)
C35 0.0185(14) 0.0218(16) 0.0175(14) -0.0031(12) 0.0009(11) 0.0061(12)
C36 0.0200(14) 0.0172(14) 0.0137(12) -0.0002(11) 0.0025(11) 0.0023(11)
C37A 0.0089(19) 0.018(2) 0.0137(18) -0.0021(15) -0.0006(15) 0.0009(15)
C38A 0.013(2) 0.018(2) 0.017(2) -0.0013(17) 0.0048(16) 0.0005(17)
C39A 0.016(2) 0.024(3) 0.016(2) -0.0051(17) 0.0041(16) -0.0023(19)
C40A 0.019(2) 0.022(2) 0.027(2) -0.0082(18) 0.0039(19) -0.0019(17)
C41A 0.020(2) 0.0137(19) 0.027(2) -0.0027(16) -0.0010(17) -0.0004(15)
C42A 0.0120(19) 0.0184(19) 0.0172(19) -0.0014(16) -0.0007(14) 0.0010(15)
C43A 0.011(3) 0.018(3) 0.0094(19) 0.0023(17) -0.0001(17) -0.0020(18)
C44A 0.018(4) 0.021(2) 0.016(2) -0.0021(18) 0.008(2) -0.001(2)
C45A 0.026(4) 0.028(3) 0.025(3) -0.005(2) 0.011(3) 0.000(3)
C46A 0.026(4) 0.019(2) 0.035(3) -0.008(2) 0.004(3) -0.003(3)
C47A 0.024(4) 0.018(2) 0.031(3) 0.005(2) 0.007(3) -0.004(3)
C48A 0.019(4) 0.019(3) 0.017(2) 0.0015(18) 0.005(2) -0.005(2)
Cl2 0.0181(16) 0.0121(15) 0.0217(16) 0.0021(11) 0.0009(11) -0.0030(11)
C37B 0.016(5) 0.009(4) 0.025(5) -0.001(4) 0.001(4) -0.002(4)
C38B 0.017(5) 0.012(4) 0.021(5) -0.001(4) 0.001(4) -0.001(4)
C39B 0.016(4) 0.011(4) 0.023(5) 0.001(4) 0.000(4) 0.001(4)
C40B 0.016(4) 0.012(4) 0.022(5) -0.001(4) -0.001(4) 0.000(4)
C41B 0.019(4) 0.010(4) 0.023(5) -0.001(4) -0.002(4) -0.001(3)
C42B 0.017(4) 0.011(4) 0.023(5) -0.002(4) -0.001(4) -0.001(4)
C43B 0.007(7) 0.008(5) 0.031(6) -0.005(4) 0.006(5) 0.000(5)
C44B 0.009(7) 0.008(5) 0.032(6) -0.002(4) 0.007(5) -0.001(5)
C45B 0.009(7) 0.009(5) 0.031(6) -0.005(4) 0.006(5) 0.000(5)
C46B 0.010(7) 0.007(5) 0.034(6) -0.005(4) 0.004(5) -0.002(5)
C47B 0.007(7) 0.007(5) 0.031(6) -0.004(4) 0.006(5) 0.000(5)
C48B 0.008(7) 0.006(5) 0.031(6) -0.003(4) 0.008(5) -0.002(5)
C49 0.0098(12) 0.0193(14) 0.0110(11) 0.0021(10) 0.0016(9) -0.0003(10)
C50 0.0142(13) 0.0198(15) 0.0194(14) 0.0018(11) 0.0022(11) 0.0004(11)
C51 0.0143(14) 0.0282(17) 0.0237(15) 0.0064(13) 0.0009(11) 0.0041(12)
C52 0.0162(15) 0.0360(19) 0.0215(15) 0.0032(14) -0.0052(12) -0.0003(13)
C53 0.0219(15) 0.0305(17) 0.0176(14) -0.0022(13) -0.0033(11) -0.0013(14)
C54 0.0152(13) 0.0202(15) 0.0169(13) 0.0004(12) 0.0005(10) -0.0012(12)

loop_
_atom_type_symbol
_atom_type_description
_atom_type_scat_dispersion_real
_atom_type_scat_dispersion_imag
_atom_type_scat_source
C C 0.0033 0.0016 'International Tables Vol C Tables 4.2.6.8 and 6.1.1.4'
H H 0.0000 0.0000 'International Tables Vol C Tables 4.2.6.8 and 6.1.1.4'
Cl Cl 0.1484 0.1585 'International Tables Vol C Tables 4.2.6.8 and 6.1.1.4'
P P 0.1023 0.0942 'International Tables Vol C Tables 4.2.6.8 and 6.1.1.4'
Ru Ru -1.2594 0.8363 'International Tables Vol C Tables 4.2.6.8 and 6.1.1.4'
O O 0.0106 0.0060 'International Tables Vol C Tables 4.2.6.8 and 6.1.1.4'

loop_
_geom_angle_atom_site_label_1
_geom_angle_atom_site_label_2
_geom_angle_atom_site_label_3
_geom_angle
_geom_angle_site_symmetry_1
_geom_angle_site_symmetry_3
_geom_angle_publ_flag
C58 O1 C55 108.2(4) . . ?
O1 C55 C56 107.4(5) . . ?
O1 C55 H55A 110.2 . . ?
C56 C55 H55A 110.2 . . ?
O1 C55 H55B 110.2 . . ?
C56 C55 H55B 110.2 . . ?
H55A C55 H55B 108.5 . . ?
C57 C56 C55 104.2(5) . . ?
C57 C56 H56A 110.9 . . ?
C55 C56 H56A 110.9 . . ?
C57 C56 H56B 110.9 . . ?
C55 C56 H56B 110.9 . . ?
H56A C56 H56B 108.9 . . ?
C56 C57 C58 102.9(6) . . ?
C56 C57 H57A 111.2 . . ?
C58 C57 H57A 111.2 . . ?
C56 C57 H57B 111.2 . . ?
C58 C57 H57B 111.2 . . ?
H57A C57 H57B 109.1 . . ?
O1 C58 C57 109.2(5) . . ?
O1 C58 H58A 109.8 . . ?
C57 C58 H58A 109.8 . . ?
O1 C58 H58B 109.8 . . ?
C57 C58 H58B 109.8 . . ?
H58A C58 H58B 108.3 . . ?
P3 Ru01 P2 92.12(3) . . ?
P3 Ru01 P4 87.19(2) . . ?
P2 Ru01 P4 176.72(3) . . ?
P3 Ru01 P1 169.32(3) . . ?
P2 Ru01 P1 86.70(3) . . ?
P4 Ru01 P1 94.57(2) . . ?
P3 Ru01 Cl2 88.50(7) . . ?
P2 Ru01 Cl2 90.68(8) . . ?
P4 Ru01 Cl2 92.50(8) . . ?
P1 Ru01 Cl2 80.91(7) . . ?
P3 Ru01 Cl1 90.21(2) . . ?
P2 Ru01 Cl1 91.91(3) . . ?
P4 Ru01 Cl1 84.89(3) . . ?
P1 Ru01 Cl1 100.43(2) . . ?
Cl2 Ru01 Cl1 177.15(8) . . ?
C4 P1 C1 99.34(13) . . ?
C4 P1 C10 101.54(13) . . ?
C1 P1 C10 96.76(13) . . ?
C4 P1 Ru01 116.55(9) . . ?
C1 P1 Ru01 110.73(9) . . ?
C10 P1 Ru01 127.07(10) . . ?
C22 P2 C3 101.34(13) . . ?
C22 P2 C16 101.92(13) . . ?
C3 P2 C16 95.32(13) . . ?
C22 P2 Ru01 119.70(10) . . ?
C3 P2 Ru01 111.04(10) . . ?
C16 P2 Ru01 123.02(10) . . ?
C31 P3 C37A 99.07(19) . . ?
C31 P3 C28 98.83(13) . . ?
C37A P3 C28 101.9(2) . . ?
C31 P3 C37B 96.4(5) . . ?
C28 P3 C37B 95.1(6) . . ?
C31 P3 Ru01 122.75(9) . . ?
C37A P3 Ru01 117.32(16) . . ?
C28 P3 Ru01 113.48(9) . . ?
C37B P3 Ru01 124.4(4) . . ?
C43A P4 C30 101.4(3) . . ?
C43A P4 C49 99.4(3) . . ?
C30 P4 C49 97.19(12) . . ?
C30 P4 C43B 104.9(11) . . ?
C49 P4 C43B 102.3(12) . . ?
C43A P4 Ru01 123.1(4) . . ?
C30 P4 Ru01 112.33(10) . . ?
C49 P4 Ru01 119.04(9) . . ?
C43B P4 Ru01 118.3(12) . . ?
C2 C1 P1 113.0(2) . . ?
C2 C1 H1A 109.0 . . ?
P1 C1 H1A 109.0 . . ?
C2 C1 H1B 109.0 . . ?
P1 C1 H1B 109.0 . . ?
H1A C1 H1B 107.8 . . ?
C1 C2 C3 115.6(2) . . ?
C1 C2 H2A 108.4 . . ?
C3 C2 H2A 108.4 . . ?
C1 C2 H2B 108.4 . . ?
C3 C2 H2B 108.4 . . ?
H2A C2 H2B 107.4 . . ?
C2 C3 P2 115.9(2) . . ?
C2 C3 H3A 108.3 . . ?
P2 C3 H3A 108.3 . . ?
C2 C3 H3B 108.3 . . ?
P2 C3 H3B 108.3 . . ?
H3A C3 H3B 107.4 . . ?
C9 C4 C5 118.0(3) . . ?
C9 C4 P1 120.3(2) . . ?
C5 C4 P1 121.6(2) . . ?
C6 C5 C4 120.6(3) . . ?
C6 C5 H5 119.7 . . ?
C4 C5 H5 119.7 . . ?
C7 C6 C5 120.6(3) . . ?
C7 C6 H6 119.7 . . ?
C5 C6 H6 119.7 . . ?
C6 C7 C8 119.2(3) . . ?
C6 C7 H7 120.4 . . ?
C8 C7 H7 120.4 . . ?
C7 C8 C9 120.8(3) . . ?
C7 C8 H8 119.6 . . ?
C9 C8 H8 119.6 . . ?
C8 C9 C4 120.7(3) . . ?
C8 C9 H9 119.7 . . ?
C4 C9 H9 119.7 . . ?
C15 C10 C11 118.6(3) . . ?
C15 C10 P1 122.0(2) . . ?
C11 C10 P1 119.0(2) . . ?
C12 C11 C10 121.2(3) . . ?
C12 C11 H11 119.4 . . ?
C10 C11 H11 119.4 . . ?
C11 C12 C13 119.6(3) . . ?
C11 C12 H12 120.2 . . ?
C13 C12 H12 120.2 . . ?
C14 C13 C12 119.5(3) . . ?
C14 C13 H13 120.2 . . ?
C12 C13 H13 120.2 . . ?
C13 C14 C15 120.8(3) . . ?
C13 C14 H14 119.6 . . ?
C15 C14 H14 119.6 . . ?
C10 C15 C14 120.3(3) . . ?
C10 C15 H15 119.9 . . ?
C14 C15 H15 119.9 . . ?
C21 C16 C17 118.3(3) . . ?
C21 C16 P2 123.8(2) . . ?
C17 C16 P2 117.6(2) . . ?
C18 C17 C16 121.0(3) . . ?
C18 C17 H17 119.5 . . ?
C16 C17 H17 119.5 . . ?
C19 C18 C17 120.3(3) . . ?
C19 C18 H18 119.9 . . ?
C17 C18 H18 119.9 . . ?
C18 C19 C20 119.4(3) . . ?
C18 C19 H19 120.3 . . ?
C20 C19 H19 120.3 . . ?
C19 C20 C21 120.8(3) . . ?
C19 C20 H20 119.6 . . ?
C21 C20 H20 119.6 . . ?
C20 C21 C16 120.2(3) . . ?
C20 C21 H21 119.9 . . ?
C16 C21 H21 119.9 . . ?
C27 C22 C23 118.2(3) . . ?
C27 C22 P2 120.8(2) . . ?
C23 C22 P2 121.0(2) . . ?
C24 C23 C22 121.2(3) . . ?
C24 C23 H23 119.4 . . ?
C22 C23 H23 119.4 . . ?
C25 C24 C23 119.8(3) . . ?
C25 C24 H24 120.1 . . ?
C23 C24 H24 120.1 . . ?
C26 C25 C24 119.5(3) . . ?
C26 C25 H25 120.2 . . ?
C24 C25 H25 120.2 . . ?
C25 C26 C27 120.6(3) . . ?
C25 C26 H26 119.7 . . ?
C27 C26 H26 119.7 . . ?
C22 C27 C26 120.6(3) . . ?
C22 C27 H27 119.7 . . ?
C26 C27 H27 119.7 . . ?
C29 C28 P3 114.6(2) . . ?
C29 C28 H28A 108.6 . . ?
P3 C28 H28A 108.6 . . ?
C29 C28 H28B 108.6 . . ?
P3 C28 H28B 108.6 . . ?
H28A C28 H28B 107.6 . . ?
C28 C29 C30 114.7(2) . . ?
C28 C29 H29A 108.6 . . ?
C30 C29 H29A 108.6 . . ?
C28 C29 H29B 108.6 . . ?
C30 C29 H29B 108.6 . . ?
H29A C29 H29B 107.6 . . ?
C29 C30 P4 116.13(19) . . ?
C29 C30 H30A 108.3 . . ?
P4 C30 H30A 108.3 . . ?
C29 C30 H30B 108.3 . . ?
P4 C30 H30B 108.3 . . ?
H30A C30 H30B 107.4 . . ?
C32 C31 C36 118.2(3) . . ?
C32 C31 P3 121.7(2) . . ?
C36 C31 P3 120.0(2) . . ?
C33 C32 C31 120.5(3) . . ?
C33 C32 H32 119.8 . . ?
C31 C32 H32 119.8 . . ?
C34 C33 C32 120.5(3) . . ?
C34 C33 H33 119.8 . . ?
C32 C33 H33 119.8 . . ?
C35 C34 C33 120.0(3) . . ?
C35 C34 H34 120.0 . . ?
C33 C34 H34 120.0 . . ?
C34 C35 C36 119.8(3) . . ?
C34 C35 H35 120.1 . . ?
C36 C35 H35 120.1 . . ?
C35 C36 C31 121.0(3) . . ?
C35 C36 H36 119.5 . . ?
C31 C36 H36 119.5 . . ?
C42A C37A C38A 118.6(4) . . ?
C42A C37A P3 121.1(3) . . ?
C38A C37A P3 120.3(4) . . ?
C39A C38A C37A 120.6(4) . . ?
C39A C38A H38A 119.7 . . ?
C37A C38A H38A 119.7 . . ?
C38A C39A C40A 120.3(4) . . ?
C38A C39A H39A 119.8 . . ?
C40A C39A H39A 119.8 . . ?
C39A C40A C41A 119.3(4) . . ?
C39A C40A H40A 120.3 . . ?
C41A C40A H40A 120.3 . . ?
C42A C41A C40A 120.4(4) . . ?
C42A C41A H41A 119.8 . . ?
C40A C41A H41A 119.8 . . ?
C41A C42A C37A 120.6(4) . . ?
C41A C42A H42A 119.7 . . ?
C37A C42A H42A 119.7 . . ?
C48A C43A C44A 117.1(4) . . ?
C48A C43A P4 118.5(6) . . ?
C44A C43A P4 124.3(5) . . ?
C45A C44A C43A 121.4(4) . . ?
C45A C44A H44A 119.3 . . ?
C43A C44A H44A 119.3 . . ?
C46A C45A C44A 120.0(4) . . ?
C46A C45A H45A 120.0 . . ?
C44A C45A H45A 120.0 . . ?
C45A C46A C47A 120.1(4) . . ?
C45A C46A H46A 119.9 . . ?
C47A C46A H46A 119.9 . . ?
C46A C47A C48A 119.5(4) . . ?
C46A C47A H47A 120.3 . . ?
C48A C47A H47A 120.3 . . ?
C43A C48A C47A 121.9(4) . . ?
C43A C48A H48A 119.1 . . ?
C47A C48A H48A 119.1 . . ?
C38B C37B C42B 120.0 . . ?
C38B C37B P3 119.8(8) . . ?
C42B C37B P3 120.2(8) . . ?
C37B C38B C39B 120.0 . . ?
C37B C38B H38B 120.0 . . ?
C39B C38B H38B 120.0 . . ?
C40B C39B C38B 120.0 . . ?
C40B C39B H39B 120.0 . . ?
C38B C39B H39B 120.0 . . ?
C39B C40B C41B 120.0 . . ?
C39B C40B H40B 120.0 . . ?
C41B C40B H40B 120.0 . . ?
C40B C41B C42B 120.0 . . ?
C40B C41B H41B 120.0 . . ?
C42B C41B H41B 120.0 . . ?
C41B C42B C37B 120.0 . . ?
C41B C42B H42B 120.0 . . ?
C37B C42B H42B 120.0 . . ?
C44B C43B C48B 120.0 . . ?
C44B C43B P4 120.6(17) . . ?
C48B C43B P4 119.4(17) . . ?
C45B C44B C43B 120.0 . . ?
C45B C44B H44B 120.0 . . ?
C43B C44B H44B 120.0 . . ?
C44B C45B C46B 120.0 . . ?
C44B C45B H45B 120.0 . . ?
C46B C45B H45B 120.0 . . ?
C47B C46B C45B 120.0 . . ?
C47B C46B H46B 120.0 . . ?
C45B C46B H46B 120.0 . . ?
C46B C47B C48B 120.0 . . ?
C46B C47B H47B 120.0 . . ?
C48B C47B H47B 120.0 . . ?
C47B C48B C43B 120.0 . . ?
C47B C48B H48B 120.0 . . ?
C43B C48B H48B 120.0 . . ?
C54 C49 C50 118.8(3) . . ?
C54 C49 P4 118.5(2) . . ?
C50 C49 P4 122.7(2) . . ?
C51 C50 C49 120.3(3) . . ?
C51 C50 H50 119.9 . . ?
C49 C50 H50 119.9 . . ?
C52 C51 C50 120.6(3) . . ?
C52 C51 H51 119.7 . . ?
C50 C51 H51 119.7 . . ?
C51 C52 C53 119.7(3) . . ?
C51 C52 H52 120.2 . . ?
C53 C52 H52 120.2 . . ?
C52 C53 C54 120.1(3) . . ?
C52 C53 H53 120.0 . . ?
C54 C53 H53 120.0 . . ?
C49 C54 C53 120.6(3) . . ?
C49 C54 H54 119.7 . . ?
C53 C54 H54 119.7 . . ?

loop_
_geom_bond_atom_site_label_1
_geom_bond_atom_site_label_2
_geom_bond_distance
_geom_bond_site_symmetry_2
_geom_bond_publ_flag
O1 C58 1.363(7) . ?
O1 C55 1.406(6) . ?
C55 C56 1.531(8) . ?
C55 H55A 0.9900 . ?
C55 H55B 0.9900 . ?
C56 C57 1.449(8) . ?
C56 H56A 0.9900 . ?
C56 H56B 0.9900 . ?
C57 C58 1.492(9) . ?
C57 H57A 0.9900 . ?
C57 H57B 0.9900 . ?
C58 H58A 0.9900 . ?
C58 H58B 0.9900 . ?
Ru01 P3 2.3386(7) . ?
Ru01 P2 2.3841(8) . ?
Ru01 P4 2.3843(7) . ?
Ru01 P1 2.3856(7) . ?
Ru01 Cl2 2.516(3) . ?
Ru01 Cl1 2.5497(8) . ?
P1 C4 1.831(3) . ?
P1 C1 1.849(3) . ?
P1 C10 1.854(3) . ?
P2 C22 1.842(3) . ?
P2 C3 1.846(3) . ?
P2 C16 1.852(3) . ?
P3 C31 1.835(3) . ?
P3 C37A 1.837(4) . ?
P3 C28 1.843(3) . ?
P3 C37B 1.929(9) . ?
P4 C43A 1.828(9) . ?
P4 C30 1.838(3) . ?
P4 C49 1.853(3) . ?
P4 C43B 1.89(3) . ?
C1 C2 1.529(4) . ?
C1 H1A 0.9900 . ?
C1 H1B 0.9900 . ?
C2 C3 1.531(4) . ?
C2 H2A 0.9900 . ?
C2 H2B 0.9900 . ?
C3 H3A 0.9900 . ?
C3 H3B 0.9900 . ?
C4 C9 1.393(4) . ?
C4 C5 1.403(4) . ?
C5 C6 1.389(4) . ?
C5 H5 0.9500 . ?
C6 C7 1.379(5) . ?
C6 H6 0.9500 . ?
C7 C8 1.381(5) . ?
C7 H7 0.9500 . ?
C8 C9 1.387(5) . ?
C8 H8 0.9500 . ?
C9 H9 0.9500 . ?
C10 C15 1.387(4) . ?
C10 C11 1.400(4) . ?
C11 C12 1.386(4) . ?
C11 H11 0.9500 . ?
C12 C13 1.392(5) . ?
C12 H12 0.9500 . ?
C13 C14 1.383(4) . ?
C13 H13 0.9500 . ?
C14 C15 1.390(4) . ?
C14 H14 0.9500 . ?
C15 H15 0.9500 . ?
C16 C21 1.392(4) . ?
C16 C17 1.395(4) . ?
C17 C18 1.384(4) . ?
C17 H17 0.9500 . ?
C18 C19 1.379(5) . ?
C18 H18 0.9500 . ?
C19 C20 1.379(5) . ?
C19 H19 0.9500 . ?
C20 C21 1.392(4) . ?
C20 H20 0.9500 . ?
C21 H21 0.9500 . ?
C22 C27 1.390(4) . ?
C22 C23 1.398(4) . ?
C23 C24 1.390(4) . ?
C23 H23 0.9500 . ?
C24 C25 1.386(5) . ?
C24 H24 0.9500 . ?
C25 C26 1.384(5) . ?
C25 H25 0.9500 . ?
C26 C27 1.391(5) . ?
C26 H26 0.9500 . ?
C27 H27 0.9500 . ?
C28 C29 1.521(4) . ?
C28 H28A 0.9900 . ?
C28 H28B 0.9900 . ?
C29 C30 1.529(4) . ?
C29 H29A 0.9900 . ?
C29 H29B 0.9900 . ?
C30 H30A 0.9900 . ?
C30 H30B 0.9900 . ?
C31 C32 1.391(4) . ?
C31 C36 1.399(4) . ?
C32 C33 1.391(4) . ?
C32 H32 0.9500 . ?
C33 C34 1.382(5) . ?
C33 H33 0.9500 . ?
C34 C35 1.374(5) . ?
C34 H34 0.9500 . ?
C35 C36 1.393(4) . ?
C35 H35 0.9500 . ?
C36 H36 0.9500 . ?
C37A C42A 1.390(6) . ?
C37A C38A 1.402(5) . ?
C38A C39A 1.386(6) . ?
C38A H38A 0.9500 . ?
C39A C40A 1.386(6) . ?
C39A H39A 0.9500 . ?
C40A C41A 1.393(6) . ?
C40A H40A 0.9500 . ?
C41A C42A 1.384(6) . ?
C41A H41A 0.9500 . ?
C42A H42A 0.9500 . ?
C43A C48A 1.389(6) . ?
C43A C44A 1.401(5) . ?
C44A C45A 1.386(6) . ?
C44A H44A 0.9500 . ?
C45A C46A 1.376(7) . ?
C45A H45A 0.9500 . ?
C46A C47A 1.380(7) . ?
C46A H46A 0.9500 . ?
C47A C48A 1.393(6) . ?
C47A H47A 0.9500 . ?
C48A H48A 0.9500 . ?
C37B C38B 1.3900 . ?
C37B C42B 1.3900 . ?
C38B C39B 1.3900 . ?
C38B H38B 0.9500 . ?
C39B C40B 1.3900 . ?
C39B H39B 0.9500 . ?
C40B C41B 1.3900 . ?
C40B H40B 0.9500 . ?
C41B C42B 1.3900 . ?
C41B H41B 0.9500 . ?
C42B H42B 0.9500 . ?
C43B C44B 1.3900 . ?
C43B C48B 1.3900 . ?
C44B C45B 1.3900 . ?
C44B H44B 0.9500 . ?
C45B C46B 1.3900 . ?
C45B H45B 0.9500 . ?
C46B C47B 1.3900 . ?
C46B H46B 0.9500 . ?
C47B C48B 1.3900 . ?
C47B H47B 0.9500 . ?
C48B H48B 0.9500 . ?
C49 C54 1.390(4) . ?
C49 C50 1.393(4) . ?
C50 C51 1.392(4) . ?
C50 H50 0.9500 . ?
C51 C52 1.377(5) . ?
C51 H51 0.9500 . ?
C52 C53 1.385(5) . ?
C52 H52 0.9500 . ?
C53 C54 1.393(4) . ?
C53 H53 0.9500 . ?
C54 H54 0.9500 . ?

loop_
_geom_torsion_atom_site_label_1
_geom_torsion_atom_site_label_2
_geom_torsion_atom_site_label_3
_geom_torsion_atom_site_label_4
_geom_torsion
_geom_torsion_site_symmetry_1
_geom_torsion_site_symmetry_2
_geom_torsion_site_symmetry_3
_geom_torsion_site_symmetry_4
_geom_torsion_publ_flag
C58 O1 C55 C56 5.9(8) . . . . ?
O1 C55 C56 C57 12.4(8) . . . . ?
C55 C56 C57 C58 -23.8(8) . . . . ?
C55 O1 C58 C57 -21.9(8) . . . . ?
C56 C57 C58 O1 29.4(9) . . . . ?
C4 P1 C1 C2 158.9(2) . . . . ?
C10 P1 C1 C2 56.0(2) . . . . ?
Ru01 P1 C1 C2 -77.9(2) . . . . ?
P1 C1 C2 C3 46.8(3) . . . . ?
C1 C2 C3 P2 30.8(3) . . . . ?
C22 P2 C3 C2 54.7(2) . . . . ?
C16 P2 C3 C2 158.0(2) . . . . ?
Ru01 P2 C3 C2 -73.5(2) . . . . ?
C1 P1 C4 C9 42.3(3) . . . . ?
C10 P1 C4 C9 141.3(2) . . . . ?
Ru01 P1 C4 C9 -76.6(2) . . . . ?
C1 P1 C4 C5 -139.9(2) . . . . ?
C10 P1 C4 C5 -41.0(3) . . . . ?
Ru01 P1 C4 C5 101.2(2) . . . . ?
C9 C4 C5 C6 2.9(4) . . . . ?
P1 C4 C5 C6 -174.9(2) . . . . ?
C4 C5 C6 C7 -0.6(5) . . . . ?
C5 C6 C7 C8 -2.3(5) . . . . ?
C6 C7 C8 C9 2.8(5) . . . . ?
C7 C8 C9 C4 -0.4(5) . . . . ?
C5 C4 C9 C8 -2.4(4) . . . . ?
P1 C4 C9 C8 175.5(2) . . . . ?
C4 P1 C10 C15 146.5(2) . . . . ?
C1 P1 C10 C15 -112.5(3) . . . . ?
Ru01 P1 C10 C15 10.0(3) . . . . ?
C4 P1 C10 C11 -41.4(3) . . . . ?
C1 P1 C10 C11 59.6(3) . . . . ?
Ru01 P1 C10 C11 -177.93(19) . . . . ?
C15 C10 C11 C12 0.0(5) . . . . ?
P1 C10 C11 C12 -172.4(2) . . . . ?
C10 C11 C12 C13 0.1(5) . . . . ?
C11 C12 C13 C14 -0.2(5) . . . . ?
C12 C13 C14 C15 0.1(5) . . . . ?
C11 C10 C15 C14 0.0(4) . . . . ?
P1 C10 C15 C14 172.1(2) . . . . ?
C13 C14 C15 C10 -0.1(5) . . . . ?
C22 P2 C16 C21 0.7(3) . . . . ?
C3 P2 C16 C21 -102.1(3) . . . . ?
Ru01 P2 C16 C21 138.5(2) . . . . ?
C22 P2 C16 C17 173.3(2) . . . . ?
C3 P2 C16 C17 70.5(2) . . . . ?
Ru01 P2 C16 C17 -48.9(3) . . . . ?
C21 C16 C17 C18 1.2(4) . . . . ?
P2 C16 C17 C18 -171.8(2) . . . . ?
C16 C17 C18 C19 0.6(5) . . . . ?
C17 C18 C19 C20 -1.7(5) . . . . ?
C18 C19 C20 C21 1.0(5) . . . . ?
C19 C20 C21 C16 0.8(5) . . . . ?
C17 C16 C21 C20 -1.9(4) . . . . ?
P2 C16 C21 C20 170.7(2) . . . . ?
C3 P2 C22 C27 -148.3(3) . . . . ?
C16 P2 C22 C27 113.7(3) . . . . ?
Ru01 P2 C22 C27 -25.9(3) . . . . ?
C3 P2 C22 C23 30.6(3) . . . . ?
C16 P2 C22 C23 -67.4(3) . . . . ?
Ru01 P2 C22 C23 153.0(2) . . . . ?
C27 C22 C23 C24 0.5(5) . . . . ?
P2 C22 C23 C24 -178.5(2) . . . . ?
C22 C23 C24 C25 -1.7(5) . . . . ?
C23 C24 C25 C26 0.7(5) . . . . ?
C24 C25 C26 C27 1.5(5) . . . . ?
C23 C22 C27 C26 1.6(5) . . . . ?
P2 C22 C27 C26 -179.4(3) . . . . ?
C25 C26 C27 C22 -2.6(5) . . . . ?
C31 P3 C28 C29 -163.6(2) . . . . ?
C37A P3 C28 C29 -62.3(3) . . . . ?
C37B P3 C28 C29 -66.2(5) . . . . ?
Ru01 P3 C28 C29 64.8(2) . . . . ?
P3 C28 C29 C30 -69.3(3) . . . . ?
C28 C29 C30 P4 69.1(3) . . . . ?
C43A P4 C30 C29 71.2(4) . . . . ?
C49 P4 C30 C29 172.3(2) . . . . ?
C43B P4 C30 C29 67.5(13) . . . . ?
Ru01 P4 C30 C29 -62.2(2) . . . . ?
C37A P3 C31 C32 -132.6(3) . . . . ?
C28 P3 C31 C32 -29.0(3) . . . . ?
C37B P3 C31 C32 -125.2(6) . . . . ?
Ru01 P3 C31 C32 96.4(2) . . . . ?
C37A P3 C31 C36 45.0(3) . . . . ?
C28 P3 C31 C36 148.6(2) . . . . ?
C37B P3 C31 C36 52.4(6) . . . . ?
Ru01 P3 C31 C36 -86.0(2) . . . . ?
C36 C31 C32 C33 -1.6(4) . . . . ?
P3 C31 C32 C33 176.0(2) . . . . ?
C31 C32 C33 C34 1.4(5) . . . . ?
C32 C33 C34 C35 -0.1(5) . . . . ?
C33 C34 C35 C36 -1.0(5) . . . . ?
C34 C35 C36 C31 0.8(4) . . . . ?
C32 C31 C36 C35 0.6(4) . . . . ?
P3 C31 C36 C35 -177.1(2) . . . . ?
C31 P3 C37A C42A -135.2(4) . . . . ?
C28 P3 C37A C42A 123.7(4) . . . . ?
Ru01 P3 C37A C42A -0.9(5) . . . . ?
C31 P3 C37A C38A 46.5(4) . . . . ?
C28 P3 C37A C38A -54.6(4) . . . . ?
Ru01 P3 C37A C38A -179.1(3) . . . . ?
C42A C37A C38A C39A -2.0(6) . . . . ?
P3 C37A C38A C39A 176.3(4) . . . . ?
C37A C38A C39A C40A -1.2(6) . . . . ?
C38A C39A C40A C41A 2.6(6) . . . . ?
C39A C40A C41A C42A -0.9(6) . . . . ?
C40A C41A C42A C37A -2.4(7) . . . . ?
C38A C37A C42A C41A 3.8(7) . . . . ?
P3 C37A C42A C41A -174.5(3) . . . . ?
C30 P4 C43A C48A -176.5(4) . . . . ?
C49 P4 C43A C48A 84.1(4) . . . . ?
Ru01 P4 C43A C48A -50.0(5) . . . . ?
C30 P4 C43A C44A 6.8(6) . . . . ?
C49 P4 C43A C44A -92.6(5) . . . . ?
Ru01 P4 C43A C44A 133.3(5) . . . . ?
C48A C43A C44A C45A 1.9(6) . . . . ?
P4 C43A C44A C45A 178.7(7) . . . . ?
C43A C44A C45A C46A -2.3(7) . . . . ?
C44A C45A C46A C47A 0.9(8) . . . . ?
C45A C46A C47A C48A 0.8(7) . . . . ?
C44A C43A C48A C47A -0.1(6) . . . . ?
P4 C43A C48A C47A -177.1(7) . . . . ?
C46A C47A C48A C43A -1.2(7) . . . . ?
C42B C37B C38B C39B 0.0 . . . . ?
P3 C37B C38B C39B 178.0(13) . . . . ?
C37B C38B C39B C40B 0.0 . . . . ?
C38B C39B C40B C41B 0.0 . . . . ?
C39B C40B C41B C42B 0.0 . . . . ?
C40B C41B C42B C37B 0.0 . . . . ?
C38B C37B C42B C41B 0.0 . . . . ?
P3 C37B C42B C41B -178.0(13) . . . . ?
C30 P4 C43B C44B 5.1(18) . . . . ?
C49 P4 C43B C44B -95.8(15) . . . . ?
Ru01 P4 C43B C44B 131.2(13) . . . . ?
C30 P4 C43B C48B -176.0(10) . . . . ?
C49 P4 C43B C48B 83.0(13) . . . . ?
Ru01 P4 C43B C48B -49.9(17) . . . . ?
C48B C43B C44B C45B 0.0 . . . . ?
P4 C43B C44B C45B 179(2) . . . . ?
C43B C44B C45B C46B 0.0 . . . . ?
C44B C45B C46B C47B 0.0 . . . . ?
C45B C46B C47B C48B 0.0 . . . . ?
C46B C47B C48B C43B 0.0 . . . . ?
C44B C43B C48B C47B 0.0 . . . . ?
P4 C43B C48B C47B -179(2) . . . . ?
C43A P4 C49 C54 -179.1(4) . . . . ?
C30 P4 C49 C54 78.0(2) . . . . ?
C43B P4 C49 C54 -175.0(12) . . . . ?
Ru01 P4 C49 C54 -42.5(3) . . . . ?
C43A P4 C49 C50 2.2(4) . . . . ?
C30 P4 C49 C50 -100.7(3) . . . . ?
C43B P4 C49 C50 6.3(12) . . . . ?
Ru01 P4 C49 C50 138.8(2) . . . . ?
C54 C49 C50 C51 0.8(4) . . . . ?
P4 C49 C50 C51 179.5(2) . . . . ?
C49 C50 C51 C52 0.5(5) . . . . ?
C50 C51 C52 C53 -1.3(5) . . . . ?
C51 C52 C53 C54 0.7(5) . . . . ?
C50 C49 C54 C53 -1.4(4) . . . . ?
P4 C49 C54 C53 179.9(2) . . . . ?
C52 C53 C54 C49 0.6(5) . . . . ?
